data_7037741
loop_
_publ_author_name
'Kapitein, Manuel'
'Balmer, Markus'
'Niemeier, Lukas'
'von H\"anisch, Carsten'

_publ_section_title
;
 Cyclic NHC-stabilized silylphosphinoalanes and -gallanes.
;
_journal_issue 14
_journal_name_full 'Dalton transactions (Cambridge, England : 2003)'
_journal_page_first 6275
_journal_page_last 6281
_journal_paper_doi 10.1039/c5dt03889h
_journal_volume 45
_journal_year 2016
_chemical_formula_moiety 'C58 H76 Al2 N4 P2 Si2, C4 H10 O'
_chemical_formula_sum 'C62 H86 Al2 N4 O P2 Si2'
_chemical_formula_weight 1075.42
_chemical_name_systematic
;
 ?
;
_space_group_crystal_system monoclinic
_space_group_IT_number 14
_space_group_name_Hall '-P 2yn'
_space_group_name_H-M_alt 'P 1 21/n 1'
_symmetry_space_group_name_Hall '-P 2yn'
_symmetry_space_group_name_H-M 'P 1 21/n 1'
_atom_sites_solution_hydrogens mixed
_atom_sites_solution_primary direct
_audit_creation_date 2015-09-23
_audit_creation_method
;
Olex2 1.2
(compiled 2015.01.26 svn.r3150 for OlexSys, GUI svn.r4998)
;
_audit_update_record
;
2015-11-05 deposited with the CCDC.
2015-12-15 downloaded from the CCDC.
;
_cell_angle_alpha 90
_cell_angle_beta 92.019(2)
_cell_angle_gamma 90
_cell_formula_units_Z 4
_cell_length_a 15.8684(7)
_cell_length_b 20.7005(9)
_cell_length_c 19.0724(9)
_cell_measurement_reflns_used 9268
_cell_measurement_temperature 100.0
_cell_measurement_theta_max 27.346
_cell_measurement_theta_min 2.644
_cell_volume 6261.1(5)
_computing_cell_refinement 'SAINT v8.34A (Bruker, 2013)'
_computing_data_collection 'SAINT v8.34A (Bruker, 2013)'
_computing_data_reduction 'SAINT v8.34A (Bruker, 2013)'
_computing_molecular_graphics 'Olex2 (Dolomanov et al., 2009)'
_computing_publication_material 'Olex2 (Dolomanov et al., 2009)'
_computing_structure_refinement 'ShelXL (Sheldrick, 2008)'
_computing_structure_solution 'ShelXS (Sheldrick, 2008)'
_diffrn_ambient_temperature 100.0
_diffrn_measured_fraction_theta_full 0.999
_diffrn_measured_fraction_theta_max 0.997
_diffrn_measurement_device_type 'Bruker D8 Quest'
_diffrn_measurement_method '\w scans'
_diffrn_radiation_monochromator graphite
_diffrn_radiation_type MoK\a
_diffrn_radiation_wavelength 0.71073
_diffrn_reflns_av_R_equivalents 0.0782
_diffrn_reflns_av_unetI/netI 0.0348
_diffrn_reflns_Laue_measured_fraction_full 0.999
_diffrn_reflns_Laue_measured_fraction_max 0.997
_diffrn_reflns_limit_h_max 20
_diffrn_reflns_limit_h_min -20
_diffrn_reflns_limit_k_max 27
_diffrn_reflns_limit_k_min -27
_diffrn_reflns_limit_l_max 25
_diffrn_reflns_limit_l_min -25
_diffrn_reflns_number 199865
_diffrn_reflns_point_group_measured_fraction_full 0.999
_diffrn_reflns_point_group_measured_fraction_max 0.997
_diffrn_reflns_theta_full 25.242
_diffrn_reflns_theta_max 27.988
_diffrn_reflns_theta_min 2.239
_exptl_absorpt_coefficient_mu 0.177
_exptl_absorpt_correction_T_max 0.7456
_exptl_absorpt_correction_T_min 0.6566
_exptl_absorpt_correction_type multi-scan
_exptl_absorpt_process_details
;
SADABS-2012/1 (Bruker,2012) was used for absorption correction.
wR2(int) was 0.1169 before and 0.0659 after correction.
The Ratio of minimum to maximum transmission is 0.8806.
The \l/2 correction factor is 0.0000.
;
_exptl_crystal_colour 'light colourless'
_exptl_crystal_colour_modifier light
_exptl_crystal_colour_primary colourless
_exptl_crystal_density_diffrn 1.141
_exptl_crystal_description block
_exptl_crystal_F_000 2312
_exptl_crystal_size_max 0.355
_exptl_crystal_size_mid 0.182
_exptl_crystal_size_min 0.095
_refine_diff_density_max 0.342
_refine_diff_density_min -0.319
_refine_diff_density_rms 0.049
_refine_ls_extinction_method none
_refine_ls_goodness_of_fit_ref 1.033
_refine_ls_hydrogen_treatment mixed
_refine_ls_matrix_type full
_refine_ls_number_parameters 682
_refine_ls_number_reflns 15044
_refine_ls_number_restraints 0
_refine_ls_restrained_S_all 1.033
_refine_ls_R_factor_all 0.0602
_refine_ls_R_factor_gt 0.0362
_refine_ls_shift/su_max 0.001
_refine_ls_shift/su_mean 0.000
_refine_ls_structure_factor_coef Fsqd
_refine_ls_weighting_details 'w=1/[\s^2^(Fo^2^)+(0.0300P)^2^+3.4540P] where P=(Fo^2^+2Fc^2^)/3'
_refine_ls_weighting_scheme calc
_refine_ls_wR_factor_gt 0.0767
_refine_ls_wR_factor_ref 0.0863
_reflns_Friedel_coverage 0.000
_reflns_number_gt 11490
_reflns_number_total 15044
_reflns_threshold_expression 'I > 2\s(I)'
_cod_data_source_file c5dt03889h2.cif
_cod_data_source_block compound4
_cod_depositor_comments 'Adding full bibliography for 7037738--7037743.cif.'
_cod_database_code 7037741
_shelxl_version_number 2014-3
_shelx_space_group_comment
;
The symmetry employed for this shelxl refinement is uniquely defined
by the following loop, which should always be used as a source of
symmetry information in preference to the above space-group names.
They are only intended as comments.
;
_shelx_estimated_absorpt_t_max 0.983
_shelx_estimated_absorpt_t_min 0.940
_olex2_refinement_description
;
1. Fixed Uiso
 At 1.2 times of:
  All C(H) groups, All C(H,H) groups
 At 1.5 times of:
  All C(H,H,H) groups
2.a Ternary CH refined with riding coordinates:
 C18(H18), C15(H15), C21(H21), C24(H24)
2.b Secondary CH2 refined with riding coordinates:
 C62(H62A,H62B), C60(H60A,H60B)
2.c Aromatic/amide H refined with riding coordinates:
 C4(H4), C38(H38), C57(H57), C14(H14), C55(H55), C36(H36), C13(H13), C32(H32),
 C59(H59), C52(H52), C43(H43), C12(H12), C11(H11), C39(H39), C53(H53), C51(H51),
  C6(H6), C35(H35), C7(H7), C49(H49), C33(H33), C42(H42), C56(H56), C50(H50),
 C40(H40), C5(H5), C34(H34), C58(H58)
2.d Idealised Me refined as rotating group:
 C47(H47A,H47B,H47C), C19(H19A,H19B,H19C), C46(H46A,H46B,H46C), C20(H20A,H20B,
 H20C), C17(H17A,H17B,H17C), C22(H22A,H22B,H22C), C45(H45A,H45B,H45C), C28(H28A,
 H28B,H28C), C26(H26A,H26B,H26C), C16(H16A,H16B,H16C), C25(H25A,H25B,H25C),
 C23(H23A,H23B,H23C), C61(H61A,H61B,H61C), C30(H30A,H30B,H30C), C29(H29A,H29B,
 H29C), C63(H63A,H63B,H63C)
;
_olex2_submission_special_instructions 'No special instructions were received'

loop_
_space_group_symop_operation_xyz
'x, y, z'
'-x+1/2, y+1/2, -z+1/2'
'-x, -y, -z'
'x-1/2, -y-1/2, z-1/2'

loop_
_atom_site_label
_atom_site_type_symbol
_atom_site_fract_x
_atom_site_fract_y
_atom_site_fract_z
_atom_site_U_iso_or_equiv
_atom_site_adp_type
_atom_site_occupancy
_atom_site_site_symmetry_order
_atom_site_calc_flag
_atom_site_refinement_flags_posn
Si1 Si 0.73571(2) 0.62893(2) 0.60086(2) 0.01584(8) Uani 1 1 d .
P1 P 0.73532(2) 0.73552(2) 0.60388(2) 0.01677(8) Uani 1 1 d .
Si2 Si 0.81414(2) 0.87501(2) 0.38004(2) 0.01523(8) Uani 1 1 d .
P2 P 0.77629(2) 0.85427(2) 0.48789(2) 0.01577(8) Uani 1 1 d .
Al2 Al 0.85545(3) 0.77288(2) 0.54642(2) 0.01561(9) Uani 1 1 d .
Al1 Al 0.67884(3) 0.76815(2) 0.49306(2) 0.01611(9) Uani 1 1 d .
N4 N 0.92234(7) 0.85795(5) 0.66735(6) 0.0151(2) Uani 1 1 d .
O1 O 0.15816(8) 0.67636(6) 0.39840(7) 0.0405(3) Uani 1 1 d .
N3 N 1.02130(7) 0.79385(6) 0.63333(6) 0.0173(2) Uani 1 1 d .
C8 C 0.93967(9) 0.81115(7) 0.62048(7) 0.0159(3) Uani 1 1 d .
N2 N 0.53158(7) 0.85237(6) 0.54098(6) 0.0168(2) Uani 1 1 d .
C37 C 0.62249(9) 0.60000(7) 0.59815(7) 0.0182(3) Uani 1 1 d .
C1 C 0.55663(9) 0.80371(7) 0.49891(7) 0.0167(3) Uani 1 1 d .
C4 C 0.39305(9) 0.91290(8) 0.55555(8) 0.0232(3) Uani 1 1 d .
H4 H 0.4117 0.9410 0.5923 0.028 Uiso 1 1 calc R
C10 C 0.99310(8) 0.87120(7) 0.71050(7) 0.0164(3) Uani 1 1 d .
C38 C 0.60033(9) 0.53612(7) 0.58243(8) 0.0210(3) Uani 1 1 d .
H38 H 0.6433 0.5063 0.5712 0.025 Uiso 1 1 calc R
N1 N 0.48790(7) 0.78660(6) 0.45876(6) 0.0187(3) Uani 1 1 d .
C57 C 0.58372(11) 0.98913(8) 0.27805(8) 0.0290(4) Uani 1 1 d .
H57 H 0.5363 1.0105 0.2570 0.035 Uiso 1 1 calc R
C48 C 0.82633(9) 0.80468(7) 0.31756(7) 0.0176(3) Uani 1 1 d .
C44 C 0.91960(9) 0.92039(7) 0.38332(8) 0.0202(3) Uani 1 1 d .
C47 C 0.95419(10) 0.92780(8) 0.30931(8) 0.0256(3) Uani 1 1 d .
H47A H 0.9637 0.8850 0.2892 0.038 Uiso 1 1 calc GR
H47B H 1.0076 0.9516 0.3122 0.038 Uiso 1 1 calc GR
H47C H 0.9133 0.9515 0.2794 0.038 Uiso 1 1 calc GR
C54 C 0.72514(9) 0.92486(7) 0.33852(7) 0.0191(3) Uani 1 1 d .
C14 C 1.13519(9) 0.82760(7) 0.72341(8) 0.0230(3) Uani 1 1 d .
H14 H 1.1783 0.7995 0.7084 0.028 Uiso 1 1 calc R
C19 C 0.80216(9) 0.86790(8) 0.74491(8) 0.0224(3) Uani 1 1 d .
H19A H 0.8018 0.8208 0.7496 0.034 Uiso 1 1 calc GR
H19B H 0.7445 0.8844 0.7477 0.034 Uiso 1 1 calc GR
H19C H 0.8375 0.8867 0.7828 0.034 Uiso 1 1 calc GR
C9 C 1.05634(9) 0.82981(7) 0.68885(7) 0.0181(3) Uani 1 1 d .
C55 C 0.73311(10) 0.98281(7) 0.30210(8) 0.0229(3) Uani 1 1 d .
H55 H 0.7876 1.0010 0.2974 0.027 Uiso 1 1 calc R
C36 C 0.74224(9) 0.57100(7) 0.46394(8) 0.0206(3) Uani 1 1 d .
H36 H 0.6830 0.5778 0.4616 0.025 Uiso 1 1 calc R
C3 C 0.44688(9) 0.86726(7) 0.52723(7) 0.0188(3) Uani 1 1 d .
C13 C 1.14787(9) 0.86791(8) 0.78018(8) 0.0249(3) Uani 1 1 d .
H13 H 1.2004 0.8669 0.8056 0.030 Uiso 1 1 calc R
C2 C 0.41889(9) 0.82527(7) 0.47438(8) 0.0202(3) Uani 1 1 d .
C32 C 0.87584(10) 0.58151(8) 0.52315(9) 0.0250(3) Uani 1 1 d .
H32 H 0.9097 0.5953 0.5624 0.030 Uiso 1 1 calc R
C59 C 0.64315(10) 0.90089(8) 0.34402(9) 0.0286(4) Uani 1 1 d .
H59 H 0.6350 0.8618 0.3689 0.034 Uiso 1 1 calc R
C52 C 0.82741(10) 0.76399(8) 0.19788(8) 0.0258(3) Uani 1 1 d .
H52 H 0.8184 0.7713 0.1490 0.031 Uiso 1 1 calc R
C46 C 0.98358(9) 0.88051(8) 0.42747(9) 0.0264(3) Uani 1 1 d .
H46A H 0.9665 0.8795 0.4763 0.040 Uiso 1 1 calc GR
H46B H 1.0395 0.9003 0.4252 0.040 Uiso 1 1 calc GR
H46C H 0.9855 0.8364 0.4091 0.040 Uiso 1 1 calc GR
C20 C 0.83852(10) 0.95845(7) 0.65995(8) 0.0242(3) Uani 1 1 d .
H20A H 0.8731 0.9803 0.6964 0.036 Uiso 1 1 calc GR
H20B H 0.7808 0.9753 0.6601 0.036 Uiso 1 1 calc GR
H20C H 0.8624 0.9663 0.6140 0.036 Uiso 1 1 calc GR
C43 C 0.55700(10) 0.64172(8) 0.61498(8) 0.0249(3) Uani 1 1 d .
H43 H 0.5697 0.6855 0.6261 0.030 Uiso 1 1 calc R
C12 C 1.08498(9) 0.91027(8) 0.80116(8) 0.0236(3) Uani 1 1 d .
H12 H 1.0963 0.9380 0.8401 0.028 Uiso 1 1 calc R
C11 C 1.00691(9) 0.91306(7) 0.76691(8) 0.0196(3) Uani 1 1 d .
H11 H 0.9646 0.9422 0.7812 0.024 Uiso 1 1 calc R
C27 C 0.78575(10) 0.59735(7) 0.68750(8) 0.0237(3) Uani 1 1 d .
C39 C 0.51740(10) 0.51519(8) 0.58279(8) 0.0248(3) Uani 1 1 d .
H39 H 0.5041 0.4716 0.5717 0.030 Uiso 1 1 calc R
C18 C 0.83746(8) 0.88633(7) 0.67449(7) 0.0170(3) Uani 1 1 d .
H18 H 0.7999 0.8662 0.6374 0.020 Uiso 1 1 calc R
C17 C 1.13761(10) 0.77643(8) 0.55362(9) 0.0282(4) Uani 1 1 d .
H17A H 1.1148 0.8121 0.5250 0.042 Uiso 1 1 calc GR
H17B H 1.1636 0.7445 0.5232 0.042 Uiso 1 1 calc GR
H17C H 1.1802 0.7931 0.5875 0.042 Uiso 1 1 calc GR
C53 C 0.81367(9) 0.81337(8) 0.24518(8) 0.0225(3) Uani 1 1 d .
H53 H 0.7952 0.8542 0.2280 0.027 Uiso 1 1 calc R
C31 C 0.78845(9) 0.59043(7) 0.52393(7) 0.0176(3) Uani 1 1 d .
C51 C 0.85419(9) 0.70411(8) 0.22170(8) 0.0263(3) Uani 1 1 d .
H51 H 0.8641 0.6703 0.1894 0.032 Uiso 1 1 calc R
C6 C 0.28395(10) 0.87421(8) 0.47393(9) 0.0288(4) Uani 1 1 d .
H6 H 0.2277 0.8780 0.4556 0.035 Uiso 1 1 calc R
C35 C 0.78055(10) 0.54199(8) 0.40755(8) 0.0259(3) Uani 1 1 d .
H35 H 0.7474 0.5287 0.3677 0.031 Uiso 1 1 calc R
C7 C 0.33616(10) 0.82809(8) 0.44659(8) 0.0256(3) Uani 1 1 d .
H7 H 0.3169 0.7995 0.4105 0.031 Uiso 1 1 calc R
C15 C 1.06661(9) 0.74471(7) 0.59276(8) 0.0220(3) Uani 1 1 d .
H15 H 1.0256 0.7270 0.5567 0.026 Uiso 1 1 calc R
C49 C 0.85219(9) 0.74344(7) 0.34034(8) 0.0210(3) Uani 1 1 d .
H49 H 0.8602 0.7355 0.3892 0.025 Uiso 1 1 calc R
C33 C 0.91447(10) 0.55327(8) 0.46684(9) 0.0299(4) Uani 1 1 d .
H33 H 0.9740 0.5482 0.4679 0.036 Uiso 1 1 calc R
C21 C 0.58794(9) 0.88475(7) 0.59338(8) 0.0202(3) Uani 1 1 d .
H21 H 0.6449 0.8645 0.5900 0.024 Uiso 1 1 calc R
C42 C 0.47410(10) 0.62095(8) 0.61579(9) 0.0304(4) Uani 1 1 d .
H42 H 0.4309 0.6503 0.6277 0.037 Uiso 1 1 calc R
C56 C 0.66349(11) 1.01462(8) 0.27260(8) 0.0285(4) Uani 1 1 d .
H56 H 0.6709 1.0543 0.2485 0.034 Uiso 1 1 calc R
C22 C 0.59750(10) 0.95574(8) 0.57543(10) 0.0310(4) Uani 1 1 d .
H22A H 0.6190 0.9599 0.5281 0.046 Uiso 1 1 calc GR
H22B H 0.6371 0.9760 0.6093 0.046 Uiso 1 1 calc GR
H22C H 0.5425 0.9771 0.5773 0.046 Uiso 1 1 calc GR
C45 C 0.91168(11) 0.98704(8) 0.41791(9) 0.0277(3) Uani 1 1 d .
H45A H 0.8755 1.0148 0.3881 0.042 Uiso 1 1 calc GR
H45B H 0.9677 1.0066 0.4238 0.042 Uiso 1 1 calc GR
H45C H 0.8868 0.9822 0.4639 0.042 Uiso 1 1 calc GR
C28 C 0.79622(12) 0.52381(8) 0.68679(9) 0.0311(4) Uani 1 1 d .
H28A H 0.7410 0.5034 0.6788 0.047 Uiso 1 1 calc GR
H28B H 0.8208 0.5095 0.7320 0.047 Uiso 1 1 calc GR
H28C H 0.8335 0.5115 0.6492 0.047 Uiso 1 1 calc GR
C26 C 0.42504(11) 0.68118(8) 0.42657(9) 0.0307(4) Uani 1 1 d .
H26A H 0.4367 0.6681 0.4753 0.046 Uiso 1 1 calc GR
H26B H 0.4312 0.6438 0.3956 0.046 Uiso 1 1 calc GR
H26C H 0.3673 0.6979 0.4216 0.046 Uiso 1 1 calc GR
C50 C 0.86643(10) 0.69385(8) 0.29294(9) 0.0259(3) Uani 1 1 d .
H50 H 0.8847 0.6527 0.3096 0.031 Uiso 1 1 calc R
C24 C 0.48679(10) 0.73351(7) 0.40663(8) 0.0222(3) Uani 1 1 d .
H24 H 0.5443 0.7137 0.4079 0.027 Uiso 1 1 calc R
C16 C 1.09512(10) 0.68845(8) 0.63948(9) 0.0281(4) Uani 1 1 d .
H16A H 1.1392 0.7032 0.6730 0.042 Uiso 1 1 calc GR
H16B H 1.1174 0.6538 0.6104 0.042 Uiso 1 1 calc GR
H16C H 1.0470 0.6722 0.6651 0.042 Uiso 1 1 calc GR
C40 C 0.45413(10) 0.55773(8) 0.59928(9) 0.0290(4) Uani 1 1 d .
H40 H 0.3972 0.5436 0.5993 0.035 Uiso 1 1 calc R
C25 C 0.47024(11) 0.75989(8) 0.33314(8) 0.0282(4) Uani 1 1 d .
H25A H 0.4152 0.7814 0.3306 0.042 Uiso 1 1 calc GR
H25B H 0.4704 0.7243 0.2993 0.042 Uiso 1 1 calc GR
H25C H 0.5144 0.7910 0.3221 0.042 Uiso 1 1 calc GR
C23 C 0.55864(10) 0.87182(9) 0.66711(8) 0.0286(4) Uani 1 1 d .
H23A H 0.5026 0.8908 0.6724 0.043 Uiso 1 1 calc GR
H23B H 0.5985 0.8913 0.7014 0.043 Uiso 1 1 calc GR
H23C H 0.5559 0.8251 0.6750 0.043 Uiso 1 1 calc GR
C62 C 0.14580(13) 0.62233(9) 0.44208(11) 0.0455(5) Uani 1 1 d .
H62A H 0.1234 0.5857 0.4138 0.055 Uiso 1 1 calc R
H62B H 0.1044 0.6330 0.4780 0.055 Uiso 1 1 calc R
C61 C 0.10037(14) 0.75209(11) 0.31674(11) 0.0500(5) Uani 1 1 d .
H61A H 0.1242 0.7877 0.3449 0.075 Uiso 1 1 calc GR
H61B H 0.0481 0.7664 0.2926 0.075 Uiso 1 1 calc GR
H61C H 0.1409 0.7387 0.2820 0.075 Uiso 1 1 calc GR
C5 C 0.31162(10) 0.91559(8) 0.52788(9) 0.0270(3) Uani 1 1 d .
H5 H 0.2735 0.9463 0.5459 0.032 Uiso 1 1 calc R
C34 C 0.86698(10) 0.53251(8) 0.40940(9) 0.0286(4) Uani 1 1 d .
H34 H 0.8932 0.5119 0.3714 0.034 Uiso 1 1 calc R
C30 C 0.87182(12) 0.62829(9) 0.70434(9) 0.0389(4) Uani 1 1 d .
H30A H 0.9126 0.6132 0.6706 0.058 Uiso 1 1 calc GR
H30B H 0.8911 0.6161 0.7519 0.058 Uiso 1 1 calc GR
H30C H 0.8668 0.6754 0.7013 0.058 Uiso 1 1 calc GR
C58 C 0.57343(11) 0.93230(9) 0.31436(9) 0.0322(4) Uani 1 1 d .
H58 H 0.5186 0.9147 0.3191 0.039 Uiso 1 1 calc R
C29 C 0.72746(13) 0.61589(9) 0.74680(8) 0.0360(4) Uani 1 1 d .
H29A H 0.7211 0.6630 0.7481 0.054 Uiso 1 1 calc GR
H29B H 0.7520 0.6007 0.7917 0.054 Uiso 1 1 calc GR
H29C H 0.6721 0.5958 0.7384 0.054 Uiso 1 1 calc GR
C60 C 0.08188(13) 0.69636(10) 0.36354(11) 0.0451(5) Uani 1 1 d .
H60A H 0.0404 0.7094 0.3984 0.054 Uiso 1 1 calc R
H60B H 0.0577 0.6602 0.3354 0.054 Uiso 1 1 calc R
C63 C 0.22772(14) 0.60414(11) 0.47673(14) 0.0612(7) Uani 1 1 d .
H63A H 0.2482 0.6399 0.5064 0.092 Uiso 1 1 calc GR
H63B H 0.2689 0.5949 0.4409 0.092 Uiso 1 1 calc GR
H63C H 0.2201 0.5656 0.5057 0.092 Uiso 1 1 calc GR
H H 0.9080(11) 0.7263(8) 0.5055(9) 0.029(5) Uiso 1 1 d .
HA H 0.6747(11) 0.7207(9) 0.4335(9) 0.038(5) Uiso 1 1 d .

loop_
_atom_site_aniso_label
_atom_site_aniso_U_11
_atom_site_aniso_U_22
_atom_site_aniso_U_33
_atom_site_aniso_U_23
_atom_site_aniso_U_13
_atom_site_aniso_U_12
Si1 0.01857(19) 0.01370(18) 0.01518(18) 0.00086(15) -0.00056(14) -0.00064(15)
P1 0.02070(18) 0.01354(17) 0.01606(17) 0.00104(14) 0.00068(14) -0.00136(14)
Si2 0.01688(19) 0.01453(18) 0.01426(18) 0.00143(15) 0.00038(14) -0.00184(15)
P2 0.01698(18) 0.01620(17) 0.01416(17) 0.00169(14) 0.00096(13) 0.00048(14)
Al2 0.0168(2) 0.0151(2) 0.0148(2) -0.00025(16) -0.00101(16) 0.00052(16)
Al1 0.0161(2) 0.0160(2) 0.0162(2) -0.00104(17) 0.00005(16) 0.00035(16)
N4 0.0133(6) 0.0150(6) 0.0168(6) -0.0009(5) -0.0014(4) 0.0006(4)
O1 0.0402(7) 0.0311(7) 0.0513(8) -0.0058(6) 0.0197(6) -0.0055(6)
N3 0.0153(6) 0.0181(6) 0.0185(6) -0.0021(5) 0.0002(5) 0.0018(5)
C8 0.0156(7) 0.0159(7) 0.0162(7) 0.0021(5) 0.0014(5) 0.0008(5)
N2 0.0150(6) 0.0181(6) 0.0174(6) -0.0008(5) 0.0002(5) -0.0004(5)
C37 0.0211(7) 0.0190(7) 0.0146(7) 0.0010(6) 0.0025(5) -0.0011(6)
C1 0.0183(7) 0.0166(7) 0.0152(7) 0.0017(5) 0.0001(5) -0.0022(5)
C4 0.0222(8) 0.0256(8) 0.0220(8) -0.0012(6) 0.0027(6) 0.0018(6)
C10 0.0139(6) 0.0172(7) 0.0179(7) 0.0022(5) -0.0009(5) -0.0006(5)
C38 0.0218(7) 0.0200(7) 0.0214(7) -0.0011(6) 0.0026(6) -0.0001(6)
N1 0.0178(6) 0.0193(6) 0.0190(6) -0.0023(5) -0.0004(5) -0.0008(5)
C57 0.0332(9) 0.0322(9) 0.0210(8) -0.0025(7) -0.0065(7) 0.0139(7)
C48 0.0146(7) 0.0211(7) 0.0173(7) -0.0015(6) 0.0021(5) -0.0050(6)
C44 0.0207(7) 0.0195(7) 0.0202(7) 0.0013(6) 0.0008(6) -0.0052(6)
C47 0.0231(8) 0.0281(8) 0.0260(8) 0.0016(7) 0.0046(6) -0.0093(7)
C54 0.0232(8) 0.0192(7) 0.0148(7) -0.0007(6) -0.0011(6) 0.0004(6)
C14 0.0151(7) 0.0253(8) 0.0284(8) -0.0022(6) -0.0011(6) 0.0023(6)
C19 0.0173(7) 0.0268(8) 0.0234(8) -0.0034(6) 0.0027(6) 0.0003(6)
C9 0.0171(7) 0.0177(7) 0.0195(7) -0.0004(6) 0.0011(5) -0.0009(5)
C55 0.0292(8) 0.0211(8) 0.0184(7) 0.0020(6) 0.0024(6) 0.0002(6)
C36 0.0188(7) 0.0224(8) 0.0205(7) 0.0025(6) 0.0007(6) 0.0031(6)
C3 0.0160(7) 0.0226(7) 0.0179(7) 0.0025(6) 0.0007(5) -0.0018(6)
C13 0.0165(7) 0.0299(9) 0.0277(8) -0.0034(7) -0.0058(6) 0.0004(6)
C2 0.0178(7) 0.0235(8) 0.0194(7) 0.0010(6) 0.0016(6) -0.0010(6)
C32 0.0198(8) 0.0269(8) 0.0281(8) -0.0009(7) -0.0030(6) 0.0008(6)
C59 0.0266(8) 0.0266(8) 0.0320(9) 0.0096(7) -0.0066(7) -0.0029(7)
C52 0.0225(8) 0.0375(9) 0.0177(7) -0.0055(7) 0.0042(6) -0.0123(7)
C46 0.0186(7) 0.0301(9) 0.0303(9) 0.0035(7) -0.0030(6) -0.0046(6)
C20 0.0211(8) 0.0211(8) 0.0301(8) -0.0007(6) -0.0021(6) 0.0037(6)
C43 0.0285(8) 0.0205(8) 0.0263(8) 0.0005(6) 0.0088(6) 0.0005(6)
C12 0.0220(8) 0.0250(8) 0.0236(8) -0.0065(6) -0.0036(6) -0.0018(6)
C11 0.0173(7) 0.0191(7) 0.0224(7) -0.0023(6) 0.0001(6) 0.0007(6)
C27 0.0319(9) 0.0196(7) 0.0193(7) 0.0032(6) -0.0060(6) -0.0013(6)
C39 0.0265(8) 0.0233(8) 0.0245(8) 0.0022(6) 0.0009(6) -0.0071(6)
C18 0.0124(6) 0.0179(7) 0.0205(7) -0.0029(6) -0.0012(5) 0.0025(5)
C17 0.0232(8) 0.0341(9) 0.0278(8) -0.0021(7) 0.0068(6) 0.0066(7)
C53 0.0234(8) 0.0245(8) 0.0197(7) 0.0002(6) 0.0015(6) -0.0072(6)
C31 0.0194(7) 0.0136(7) 0.0197(7) 0.0018(5) 0.0010(6) 0.0010(5)
C51 0.0190(8) 0.0320(9) 0.0284(8) -0.0142(7) 0.0049(6) -0.0055(6)
C6 0.0154(7) 0.0400(10) 0.0310(9) 0.0021(7) -0.0016(6) 0.0009(7)
C35 0.0307(9) 0.0292(8) 0.0177(8) 0.0008(6) 0.0003(6) 0.0049(7)
C7 0.0201(8) 0.0324(9) 0.0241(8) -0.0020(7) -0.0027(6) -0.0028(6)
C15 0.0180(7) 0.0238(8) 0.0244(8) -0.0067(6) 0.0016(6) 0.0053(6)
C49 0.0202(7) 0.0222(7) 0.0205(7) -0.0022(6) -0.0003(6) -0.0012(6)
C33 0.0195(8) 0.0339(9) 0.0366(9) 0.0035(7) 0.0052(7) 0.0068(7)
C21 0.0154(7) 0.0229(8) 0.0221(8) -0.0073(6) -0.0018(6) 0.0001(6)
C42 0.0244(8) 0.0316(9) 0.0361(9) 0.0059(7) 0.0129(7) 0.0056(7)
C56 0.0427(10) 0.0227(8) 0.0199(8) 0.0035(6) 0.0011(7) 0.0088(7)
C22 0.0243(8) 0.0238(8) 0.0448(10) -0.0075(7) 0.0009(7) -0.0036(7)
C45 0.0315(9) 0.0226(8) 0.0288(9) -0.0019(7) -0.0005(7) -0.0094(7)
C28 0.0441(10) 0.0226(8) 0.0261(9) 0.0073(7) -0.0053(7) 0.0037(7)
C26 0.0381(10) 0.0256(8) 0.0281(9) -0.0021(7) -0.0028(7) -0.0093(7)
C50 0.0213(8) 0.0227(8) 0.0337(9) -0.0072(7) -0.0005(6) 0.0008(6)
C24 0.0233(8) 0.0205(7) 0.0226(8) -0.0061(6) -0.0028(6) -0.0015(6)
C16 0.0238(8) 0.0229(8) 0.0377(9) -0.0029(7) 0.0018(7) 0.0035(6)
C40 0.0205(8) 0.0348(9) 0.0320(9) 0.0089(7) 0.0040(7) -0.0042(7)
C25 0.0342(9) 0.0290(9) 0.0214(8) -0.0057(7) 0.0006(7) -0.0052(7)
C23 0.0255(8) 0.0400(10) 0.0202(8) -0.0068(7) -0.0021(6) 0.0054(7)
C62 0.0476(12) 0.0286(10) 0.0620(14) -0.0091(9) 0.0268(10) -0.0051(9)
C61 0.0525(13) 0.0538(13) 0.0448(12) -0.0060(10) 0.0161(10) -0.0024(10)
C5 0.0198(8) 0.0321(9) 0.0295(9) 0.0008(7) 0.0053(6) 0.0050(7)
C34 0.0312(9) 0.0307(9) 0.0245(8) 0.0020(7) 0.0081(7) 0.0101(7)
C30 0.0457(11) 0.0390(10) 0.0304(9) 0.0093(8) -0.0207(8) -0.0102(9)
C58 0.0231(8) 0.0361(10) 0.0369(10) 0.0033(8) -0.0068(7) -0.0002(7)
C29 0.0608(12) 0.0308(9) 0.0166(8) 0.0042(7) 0.0015(8) 0.0069(8)
C60 0.0395(11) 0.0510(12) 0.0457(12) -0.0112(10) 0.0121(9) -0.0068(9)
C63 0.0535(14) 0.0350(11) 0.097(2) 0.0178(12) 0.0316(13) 0.0087(10)

loop_
_atom_type_symbol
_atom_type_description
_atom_type_scat_dispersion_real
_atom_type_scat_dispersion_imag
_atom_type_scat_source
C C 0.0033 0.0016 'International Tables Vol C Tables 4.2.6.8 and 6.1.1.4'
H H 0.0000 0.0000 'International Tables Vol C Tables 4.2.6.8 and 6.1.1.4'
Al Al 0.0645 0.0514 'International Tables Vol C Tables 4.2.6.8 and 6.1.1.4'
N N 0.0061 0.0033 'International Tables Vol C Tables 4.2.6.8 and 6.1.1.4'
O O 0.0106 0.0060 'International Tables Vol C Tables 4.2.6.8 and 6.1.1.4'
P P 0.1023 0.0942 'International Tables Vol C Tables 4.2.6.8 and 6.1.1.4'
Si Si 0.0817 0.0704 'International Tables Vol C Tables 4.2.6.8 and 6.1.1.4'

loop_
_geom_angle_atom_site_label_1
_geom_angle_atom_site_label_2
_geom_angle_atom_site_label_3
_geom_angle
C37 Si1 P1 108.27(5)
C37 Si1 C27 106.19(7)
C27 Si1 P1 108.60(5)
C31 Si1 P1 116.32(5)
C31 Si1 C37 106.92(6)
C31 Si1 C27 110.06(7)
Si1 P1 Al2 108.19(2)
Si1 P1 Al1 105.28(2)
Al2 P1 Al1 77.201(18)
C48 Si2 P2 118.29(5)
C48 Si2 C44 106.76(6)
C48 Si2 C54 104.24(6)
C44 Si2 P2 109.33(5)
C54 Si2 P2 105.77(5)
C54 Si2 C44 112.49(7)
Si2 P2 Al2 114.99(2)
Si2 P2 Al1 112.69(2)
Al2 P2 Al1 77.282(18)
P1 Al2 Al1 51.445(15)
P1 Al2 H 120.0(6)
P2 Al2 P1 91.628(19)
P2 Al2 Al1 51.441(15)
P2 Al2 H 120.4(6)
Al1 Al2 H 109.6(6)
C8 Al2 P1 108.74(4)
C8 Al2 P2 111.73(4)
C8 Al2 Al1 146.29(4)
C8 Al2 H 104.0(6)
P1 Al1 Al2 51.355(14)
P1 Al1 HA 119.6(7)
P2 Al1 P1 91.419(19)
P2 Al1 Al2 51.276(14)
P2 Al1 HA 118.2(7)
Al2 Al1 HA 107.3(7)
C1 Al1 P1 112.19(4)
C1 Al1 P2 110.34(4)
C1 Al1 Al2 147.75(4)
C1 Al1 HA 104.9(7)
C8 N4 C10 110.62(11)
C8 N4 C18 123.49(11)
C10 N4 C18 125.71(11)
C62 O1 C60 111.88(15)
C8 N3 C9 110.41(11)
C8 N3 C15 124.40(12)
C9 N3 C15 125.18(12)
N4 C8 Al2 125.74(10)
N4 C8 N3 106.52(12)
N3 C8 Al2 127.72(10)
C1 N2 C3 110.70(12)
C1 N2 C21 123.64(12)
C3 N2 C21 125.66(12)
C38 C37 Si1 122.44(11)
C43 C37 Si1 120.73(11)
C43 C37 C38 116.78(14)
N2 C1 Al1 125.99(10)
N2 C1 N1 106.33(12)
N1 C1 Al1 127.53(10)
C3 C4 H4 121.4
C5 C4 H4 121.4
C5 C4 C3 117.21(14)
C9 C10 N4 106.10(12)
C11 C10 N4 132.77(13)
C11 C10 C9 121.08(13)
C37 C38 H38 119.1
C39 C38 C37 121.76(14)
C39 C38 H38 119.1
C1 N1 C2 110.51(12)
C1 N1 C24 124.23(12)
C2 N1 C24 125.25(12)
C56 C57 H57 120.3
C58 C57 H57 120.3
C58 C57 C56 119.35(15)
C53 C48 Si2 120.46(11)
C49 C48 Si2 122.46(11)
C49 C48 C53 117.00(13)
C47 C44 Si2 110.96(10)
C46 C44 Si2 108.28(10)
C46 C44 C47 107.81(13)
C45 C44 Si2 111.67(10)
C45 C44 C47 109.96(12)
C45 C44 C46 108.04(13)
C44 C47 H47A 109.5
C44 C47 H47B 109.5
C44 C47 H47C 109.5
H47A C47 H47B 109.5
H47A C47 H47C 109.5
H47B C47 H47C 109.5
C55 C54 Si2 126.59(12)
C55 C54 C59 116.32(14)
C59 C54 Si2 117.09(11)
C9 C14 H14 121.4
C13 C14 H14 121.4
C13 C14 C9 117.13(14)
H19A C19 H19B 109.5
H19A C19 H19C 109.5
H19B C19 H19C 109.5
C18 C19 H19A 109.5
C18 C19 H19B 109.5
C18 C19 H19C 109.5
N3 C9 C14 131.98(13)
C10 C9 N3 106.35(12)
C10 C9 C14 121.59(13)
C54 C55 H55 119.2
C56 C55 C54 121.69(15)
C56 C55 H55 119.2
C31 C36 H36 119.1
C35 C36 H36 119.1
C35 C36 C31 121.81(14)
N2 C3 C4 132.53(14)
C2 C3 N2 106.20(12)
C2 C3 C4 121.27(14)
C14 C13 H13 119.3
C14 C13 C12 121.31(14)
C12 C13 H13 119.3
N1 C2 C7 132.45(14)
C3 C2 N1 106.24(12)
C3 C2 C7 121.29(14)
C31 C32 H32 119.0
C33 C32 H32 119.0
C33 C32 C31 121.99(15)
C54 C59 H59 118.9
C58 C59 C54 122.24(15)
C58 C59 H59 118.9
C53 C52 H52 120.0
C51 C52 H52 120.0
C51 C52 C53 120.09(15)
C44 C46 H46A 109.5
C44 C46 H46B 109.5
C44 C46 H46C 109.5
H46A C46 H46B 109.5
H46A C46 H46C 109.5
H46B C46 H46C 109.5
H20A C20 H20B 109.5
H20A C20 H20C 109.5
H20B C20 H20C 109.5
C18 C20 H20A 109.5
C18 C20 H20B 109.5
C18 C20 H20C 109.5
C37 C43 H43 119.2
C42 C43 C37 121.68(15)
C42 C43 H43 119.2
C13 C12 H12 119.1
C11 C12 C13 121.90(14)
C11 C12 H12 119.0
C10 C11 H11 121.5
C12 C11 C10 116.97(13)
C12 C11 H11 121.5
C28 C27 Si1 111.84(11)
C28 C27 C30 108.74(14)
C28 C27 C29 108.87(13)
C30 C27 Si1 112.09(11)
C30 C27 C29 107.27(14)
C29 C27 Si1 107.87(11)
C38 C39 H39 120.0
C40 C39 C38 120.02(15)
C40 C39 H39 120.0
N4 C18 C19 110.25(11)
N4 C18 C20 110.94(11)
N4 C18 H18 106.9
C19 C18 H18 106.9
C20 C18 C19 114.48(12)
C20 C18 H18 106.9
H17A C17 H17B 109.5
H17A C17 H17C 109.5
H17B C17 H17C 109.5
C15 C17 H17A 109.5
C15 C17 H17B 109.5
C15 C17 H17C 109.5
C48 C53 H53 119.1
C52 C53 C48 121.79(15)
C52 C53 H53 119.1
C36 C31 Si1 121.56(11)
C36 C31 C32 116.44(13)
C32 C31 Si1 121.98(11)
C52 C51 H51 120.3
C52 C51 C50 119.46(14)
C50 C51 H51 120.3
C7 C6 H6 119.1
C7 C6 C5 121.70(15)
C5 C6 H6 119.1
C36 C35 H35 120.0
C34 C35 C36 120.08(15)
C34 C35 H35 120.0
C2 C7 H7 121.5
C6 C7 C2 116.99(15)
C6 C7 H7 121.5
N3 C15 C17 109.98(12)
N3 C15 H15 107.2
N3 C15 C16 111.04(12)
C17 C15 H15 107.2
C17 C15 C16 113.98(13)
C16 C15 H15 107.2
C48 C49 H49 119.3
C50 C49 C48 121.33(14)
C50 C49 H49 119.3
C32 C33 H33 119.9
C34 C33 C32 120.28(15)
C34 C33 H33 119.9
N2 C21 H21 107.0
N2 C21 C22 110.46(13)
N2 C21 C23 110.36(12)
C22 C21 H21 107.0
C22 C21 C23 114.55(13)
C23 C21 H21 107.0
C43 C42 H42 119.9
C40 C42 C43 120.17(15)
C40 C42 H42 119.9
C57 C56 C55 120.50(15)
C57 C56 H56 119.8
C55 C56 H56 119.8
C21 C22 H22A 109.5
C21 C22 H22B 109.5
C21 C22 H22C 109.5
H22A C22 H22B 109.5
H22A C22 H22C 109.5
H22B C22 H22C 109.5
C44 C45 H45A 109.5
C44 C45 H45B 109.5
C44 C45 H45C 109.5
H45A C45 H45B 109.5
H45A C45 H45C 109.5
H45B C45 H45C 109.5
C27 C28 H28A 109.5
C27 C28 H28B 109.5
C27 C28 H28C 109.5
H28A C28 H28B 109.5
H28A C28 H28C 109.5
H28B C28 H28C 109.5
H26A C26 H26B 109.5
H26A C26 H26C 109.5
H26B C26 H26C 109.5
C24 C26 H26A 109.5
C24 C26 H26B 109.5
C24 C26 H26C 109.5
C51 C50 C49 120.32(15)
C51 C50 H50 119.8
C49 C50 H50 119.8
N1 C24 C26 110.70(13)
N1 C24 H24 107.3
N1 C24 C25 110.51(12)
C26 C24 H24 107.3
C26 C24 C25 113.31(13)
C25 C24 H24 107.3
C15 C16 H16A 109.5
C15 C16 H16B 109.5
C15 C16 H16C 109.5
H16A C16 H16B 109.5
H16A C16 H16C 109.5
H16B C16 H16C 109.5
C39 C40 C42 119.59(15)
C39 C40 H40 120.2
C42 C40 H40 120.2
C24 C25 H25A 109.5
C24 C25 H25B 109.5
C24 C25 H25C 109.5
H25A C25 H25B 109.5
H25A C25 H25C 109.5
H25B C25 H25C 109.5
C21 C23 H23A 109.5
C21 C23 H23B 109.5
C21 C23 H23C 109.5
H23A C23 H23B 109.5
H23A C23 H23C 109.5
H23B C23 H23C 109.5
O1 C62 H62A 109.9
O1 C62 H62B 109.9
O1 C62 C63 108.99(16)
H62A C62 H62B 108.3
C63 C62 H62A 109.9
C63 C62 H62B 109.9
H61A C61 H61B 109.5
H61A C61 H61C 109.5
H61B C61 H61C 109.5
C60 C61 H61A 109.5
C60 C61 H61B 109.5
C60 C61 H61C 109.5
C4 C5 C6 121.51(15)
C4 C5 H5 119.2
C6 C5 H5 119.2
C35 C34 H34 120.3
C33 C34 C35 119.34(15)
C33 C34 H34 120.3
C27 C30 H30A 109.5
C27 C30 H30B 109.5
C27 C30 H30C 109.5
H30A C30 H30B 109.5
H30A C30 H30C 109.5
H30B C30 H30C 109.5
C57 C58 C59 119.90(16)
C57 C58 H58 120.1
C59 C58 H58 120.1
C27 C29 H29A 109.5
C27 C29 H29B 109.5
C27 C29 H29C 109.5
H29A C29 H29B 109.5
H29A C29 H29C 109.5
H29B C29 H29C 109.5
O1 C60 C61 108.80(16)
O1 C60 H60A 109.9
O1 C60 H60B 109.9
C61 C60 H60A 109.9
C61 C60 H60B 109.9
H60A C60 H60B 108.3
C62 C63 H63A 109.5
C62 C63 H63B 109.5
C62 C63 H63C 109.5
H63A C63 H63B 109.5
H63A C63 H63C 109.5
H63B C63 H63C 109.5

loop_
_geom_bond_atom_site_label_1
_geom_bond_atom_site_label_2
_geom_bond_distance
Si1 P1 2.2073(5)
Si1 C37 1.8929(15)
Si1 C27 1.9224(15)
Si1 C31 1.8908(15)
P1 Al2 2.3622(6)
P1 Al1 2.3651(6)
Si2 P2 2.2053(5)
Si2 C48 1.8958(15)
Si2 C44 1.9181(15)
Si2 C54 1.8994(15)
P2 Al2 2.3588(6)
P2 Al1 2.3642(6)
Al2 Al1 2.9493(6)
Al2 C8 2.0678(15)
Al2 H 1.510(17)
Al1 C1 2.0810(15)
Al1 HA 1.501(18)
N4 C8 1.3532(18)
N4 C10 1.3957(17)
N4 C18 1.4800(17)
O1 C62 1.412(2)
O1 C60 1.422(2)
N3 C8 1.3579(18)
N3 C9 1.3940(18)
N3 C15 1.4798(18)
N2 C1 1.3561(18)
N2 C3 1.3948(18)
N2 C21 1.4782(18)
C37 C38 1.398(2)
C37 C43 1.397(2)
C1 N1 1.3573(18)
C4 H4 0.9500
C4 C3 1.395(2)
C4 C5 1.380(2)
C10 C9 1.393(2)
C10 C11 1.393(2)
C38 H38 0.9500
C38 C39 1.386(2)
N1 C2 1.3971(19)
N1 C24 1.4817(18)
C57 H57 0.9500
C57 C56 1.379(2)
C57 C58 1.378(2)
C48 C53 1.399(2)
C48 C49 1.397(2)
C44 C47 1.540(2)
C44 C46 1.537(2)
C44 C45 1.536(2)
C47 H47A 0.9800
C47 H47B 0.9800
C47 H47C 0.9800
C54 C55 1.394(2)
C54 C59 1.400(2)
C14 H14 0.9500
C14 C9 1.394(2)
C14 C13 1.376(2)
C19 H19A 0.9800
C19 H19B 0.9800
C19 H19C 0.9800
C19 C18 1.522(2)
C55 H55 0.9500
C55 C56 1.388(2)
C36 H36 0.9500
C36 C31 1.396(2)
C36 C35 1.390(2)
C3 C2 1.392(2)
C13 H13 0.9500
C13 C12 1.398(2)
C2 C7 1.400(2)
C32 H32 0.9500
C32 C31 1.400(2)
C32 C33 1.385(2)
C59 H59 0.9500
C59 C58 1.387(2)
C52 H52 0.9500
C52 C53 1.386(2)
C52 C51 1.382(2)
C46 H46A 0.9800
C46 H46B 0.9800
C46 H46C 0.9800
C20 H20A 0.9800
C20 H20B 0.9800
C20 H20C 0.9800
C20 C18 1.518(2)
C43 H43 0.9500
C43 C42 1.385(2)
C12 H12 0.9500
C12 C11 1.381(2)
C11 H11 0.9500
C27 C28 1.531(2)
C27 C30 1.532(2)
C27 C29 1.535(2)
C39 H39 0.9500
C39 C40 1.380(2)
C18 H18 1.0000
C17 H17A 0.9800
C17 H17B 0.9800
C17 H17C 0.9800
C17 C15 1.522(2)
C53 H53 0.9500
C51 H51 0.9500
C51 C50 1.382(2)
C6 H6 0.9500
C6 C7 1.378(2)
C6 C5 1.398(2)
C35 H35 0.9500
C35 C34 1.385(2)
C7 H7 0.9500
C15 H15 1.0000
C15 C16 1.525(2)
C49 H49 0.9500
C49 C50 1.392(2)
C33 H33 0.9500
C33 C34 1.377(2)
C21 H21 1.0000
C21 C22 1.518(2)
C21 C23 1.520(2)
C42 H42 0.9500
C42 C40 1.380(2)
C56 H56 0.9500
C22 H22A 0.9800
C22 H22B 0.9800
C22 H22C 0.9800
C45 H45A 0.9800
C45 H45B 0.9800
C45 H45C 0.9800
C28 H28A 0.9800
C28 H28B 0.9800
C28 H28C 0.9800
C26 H26A 0.9800
C26 H26B 0.9800
C26 H26C 0.9800
C26 C24 1.518(2)
C50 H50 0.9500
C24 H24 1.0000
C24 C25 1.518(2)
C16 H16A 0.9800
C16 H16B 0.9800
C16 H16C 0.9800
C40 H40 0.9500
C25 H25A 0.9800
C25 H25B 0.9800
C25 H25C 0.9800
C23 H23A 0.9800
C23 H23B 0.9800
C23 H23C 0.9800
C62 H62A 0.9900
C62 H62B 0.9900
C62 C63 1.486(3)
C61 H61A 0.9800
C61 H61B 0.9800
C61 H61C 0.9800
C61 C60 1.494(3)
C5 H5 0.9500
C34 H34 0.9500
C30 H30A 0.9800
C30 H30B 0.9800
C30 H30C 0.9800
C58 H58 0.9500
C29 H29A 0.9800
C29 H29B 0.9800
C29 H29C 0.9800
C60 H60A 0.9900
C60 H60B 0.9900
C63 H63A 0.9800
C63 H63B 0.9800
C63 H63C 0.9800

loop_
_geom_torsion_atom_site_label_1
_geom_torsion_atom_site_label_2
_geom_torsion_atom_site_label_3
_geom_torsion_atom_site_label_4
_geom_torsion
Si1 C37 C38 C39 177.95(12)
Si1 C37 C43 C42 -177.63(12)
P1 Si1 C37 C38 167.37(11)
P1 Si1 C37 C43 -15.41(13)
P1 Si1 C31 C36 -95.67(12)
P1 Si1 C31 C32 82.52(13)
Si2 C48 C53 C52 175.76(11)
Si2 C48 C49 C50 -175.37(11)
Si2 C54 C55 C56 178.70(12)
Si2 C54 C59 C58 -178.46(14)
P2 Si2 C48 C53 152.04(10)
P2 Si2 C48 C49 -31.34(13)
P2 Si2 C54 C55 130.58(12)
P2 Si2 C54 C59 -50.31(13)
Al1 C1 N1 C2 -174.75(10)
Al1 C1 N1 C24 6.1(2)
N4 C10 C9 N3 0.48(15)
N4 C10 C9 C14 -176.53(13)
N4 C10 C11 C12 175.50(15)
C8 N4 C10 C9 -0.48(15)
C8 N4 C10 C11 -177.94(15)
C8 N4 C18 C19 112.72(14)
C8 N4 C18 C20 -119.39(14)
C8 N3 C9 C10 -0.34(16)
C8 N3 C9 C14 176.24(15)
C8 N3 C15 C17 114.58(15)
C8 N3 C15 C16 -118.32(15)
N2 C1 N1 C2 1.03(16)
N2 C1 N1 C24 -178.08(12)
N2 C3 C2 N1 0.28(15)
N2 C3 C2 C7 -178.54(13)
C37 Si1 C31 C36 25.39(13)
C37 Si1 C31 C32 -156.42(12)
C37 C38 C39 C40 -0.3(2)
C37 C43 C42 C40 -0.4(3)
C1 N2 C3 C4 -179.52(15)
C1 N2 C3 C2 0.35(16)
C1 N2 C21 C22 117.35(15)
C1 N2 C21 C23 -114.95(15)
C1 N1 C2 C3 -0.82(16)
C1 N1 C2 C7 177.81(16)
C1 N1 C24 C26 117.65(15)
C1 N1 C24 C25 -115.98(15)
C4 C3 C2 N1 -179.83(13)
C4 C3 C2 C7 1.3(2)
C10 N4 C8 Al2 178.67(10)
C10 N4 C8 N3 0.27(15)
C10 N4 C18 C19 -61.85(17)
C10 N4 C18 C20 66.04(17)
C38 C37 C43 C42 -0.3(2)
C38 C39 C40 C42 -0.4(2)
N1 C2 C7 C6 -178.49(16)
C48 Si2 C54 C55 -103.98(13)
C48 Si2 C54 C59 75.13(13)
C48 C49 C50 C51 -0.8(2)
C44 Si2 C48 C53 -84.28(12)
C44 Si2 C48 C49 92.34(13)
C44 Si2 C54 C55 11.30(15)
C44 Si2 C54 C59 -169.59(12)
C54 Si2 C48 C53 34.97(13)
C54 Si2 C48 C49 -148.41(12)
C54 C55 C56 C57 -0.6(2)
C54 C59 C58 C57 0.0(3)
C14 C13 C12 C11 1.1(3)
C9 N3 C8 Al2 -178.31(10)
C9 N3 C8 N4 0.05(15)
C9 N3 C15 C17 -63.97(18)
C9 N3 C15 C16 63.13(18)
C9 C10 C11 C12 -1.7(2)
C9 C14 C13 C12 -1.4(2)
C55 C54 C59 C58 0.7(2)
C36 C35 C34 C33 -1.3(2)
C3 N2 C1 Al1 175.01(10)
C3 N2 C1 N1 -0.85(15)
C3 N2 C21 C22 -62.04(18)
C3 N2 C21 C23 65.66(18)
C3 C4 C5 C6 0.2(2)
C3 C2 C7 C6 0.0(2)
C13 C14 C9 N3 -175.86(15)
C13 C14 C9 C10 0.3(2)
C13 C12 C11 C10 0.5(2)
C2 N1 C24 C26 -61.34(19)
C2 N1 C24 C25 65.03(18)
C32 C33 C34 C35 2.0(3)
C59 C54 C55 C56 -0.4(2)
C52 C51 C50 C49 -0.2(2)
C43 C37 C38 C39 0.6(2)
C43 C42 C40 C39 0.8(3)
C11 C10 C9 N3 178.31(13)
C11 C10 C9 C14 1.3(2)
C27 Si1 C37 C38 -76.17(13)
C27 Si1 C37 C43 101.05(13)
C27 Si1 C31 C36 140.31(12)
C27 Si1 C31 C32 -41.50(14)
C18 N4 C8 Al2 3.37(19)
C18 N4 C8 N3 -175.03(12)
C18 N4 C10 C9 174.69(12)
C18 N4 C10 C11 -2.8(2)
C53 C48 C49 C50 1.4(2)
C53 C52 C51 C50 0.5(2)
C31 Si1 C37 C38 41.33(14)
C31 Si1 C37 C43 -141.45(12)
C31 C36 C35 C34 -1.0(2)
C31 C32 C33 C34 -0.4(3)
C51 C52 C53 C48 0.1(2)
C35 C36 C31 Si1 -179.25(12)
C35 C36 C31 C32 2.5(2)
C7 C6 C5 C4 1.1(3)
C15 N3 C8 Al2 3.0(2)
C15 N3 C8 N4 -178.68(12)
C15 N3 C9 C10 178.38(13)
C15 N3 C9 C14 -5.0(2)
C49 C48 C53 C52 -1.0(2)
C33 C32 C31 Si1 179.94(12)
C33 C32 C31 C36 -1.8(2)
C21 N2 C1 Al1 -4.46(19)
C21 N2 C1 N1 179.68(12)
C21 N2 C3 C4 -0.1(2)
C21 N2 C3 C2 179.81(13)
C56 C57 C58 C59 -1.0(3)
C24 N1 C2 C3 178.28(13)
C24 N1 C2 C7 -3.1(3)
C62 O1 C60 C61 -178.18(15)
C5 C4 C3 N2 178.42(15)
C5 C4 C3 C2 -1.4(2)
C5 C6 C7 C2 -1.2(2)
C58 C57 C56 C55 1.3(2)
C60 O1 C62 C63 -179.97(17)
